data_2221036
loop_
_publ_author_name
'Xi, Haitao'
'Gao, Yajun'
'Sun, Xiaoqiang'
'Ma, Zhijun'
'Xiong, Minqiu'

_publ_section_title
;
 1,4-Bis[3-chloro-2-(chloromethyl)propyl]benzene
;
_journal_coeditor_code CV2502
_journal_issue 3
_journal_name_full 'Acta Crystallographica Section E'
_journal_page_first o473
_journal_paper_doi 10.1107/S1600536809000609
_journal_volume 65
_journal_year 2009
_chemical_formula_iupac 'C14 H18 Cl4'
_chemical_formula_moiety 'C14 H18 Cl4'
_chemical_formula_sum 'C14 H18 Cl4'
_chemical_formula_weight 328.08
_chemical_name_systematic
;
1,4-Bis[3-chloro-2-(chloromethyl)propyl]benzene
;
_space_group_IT_number 14
_symmetry_cell_setting monoclinic
_symmetry_space_group_name_Hall '-P 2ybc'
_symmetry_space_group_name_H-M 'P 1 21/c 1'
_atom_sites_solution_hydrogens geom
_atom_sites_solution_primary direct
_atom_sites_solution_secondary difmap
_audit_creation_method SHELXL-97
_cell_angle_alpha 90.00
_cell_angle_beta 106.335(5)
_cell_angle_gamma 90.00
_cell_formula_units_Z 2
_cell_length_a 6.518(3)
_cell_length_b 14.680(6)
_cell_length_c 8.433(4)
_cell_measurement_reflns_used 1607
_cell_measurement_temperature 291(2)
_cell_measurement_theta_max 26.11
_cell_measurement_theta_min 2.77
_cell_volume 774.3(6)
_computing_cell_refinement 'SAINT (Bruker, 2000)'
_computing_data_collection 'SMART (Bruker, 2000)'
_computing_data_reduction 'SAINT (Bruker, 2000)'
_computing_molecular_graphics 'SHELXTL (Sheldrick, 2008)'
_computing_publication_material 'SHELXTL (Sheldrick, 2008)'
_computing_structure_refinement 'SHELXTL (Sheldrick, 2008)'
_computing_structure_solution 'SHELXTL (Sheldrick, 2008)'
_diffrn_ambient_temperature 291(2)
_diffrn_measured_fraction_theta_full 0.995
_diffrn_measured_fraction_theta_max 0.995
_diffrn_measurement_device_type 'Bruker SMART APEX CCD'
_diffrn_measurement_method '\f and \w'
_diffrn_radiation_monochromator graphite
_diffrn_radiation_source 'sealed tube'
_diffrn_radiation_type MoK\a
_diffrn_radiation_wavelength 0.71073
_diffrn_reflns_av_R_equivalents 0.0664
_diffrn_reflns_av_sigmaI/netI 0.0504
_diffrn_reflns_limit_h_max 7
_diffrn_reflns_limit_h_min -8
_diffrn_reflns_limit_k_max 14
_diffrn_reflns_limit_k_min -18
_diffrn_reflns_limit_l_max 10
_diffrn_reflns_limit_l_min -10
_diffrn_reflns_number 4423
_diffrn_reflns_theta_full 26.99
_diffrn_reflns_theta_max 26.99
_diffrn_reflns_theta_min 2.78
_exptl_absorpt_coefficient_mu 0.745
_exptl_absorpt_correction_T_max 0.8415
_exptl_absorpt_correction_T_min 0.8074
_exptl_absorpt_correction_type multi-scan
_exptl_absorpt_process_details '(SADABS; Bruker, 2000)'
_exptl_crystal_colour colourless
_exptl_crystal_density_diffrn 1.407
_exptl_crystal_density_method 'not measured'
_exptl_crystal_description block
_exptl_crystal_F_000 340
_exptl_crystal_size_max 0.30
_exptl_crystal_size_mid 0.26
_exptl_crystal_size_min 0.24
_refine_diff_density_max 0.320
_refine_diff_density_min -0.324
_refine_ls_extinction_method none
_refine_ls_goodness_of_fit_ref 1.089
_refine_ls_hydrogen_treatment constr
_refine_ls_matrix_type full
_refine_ls_number_parameters 82
_refine_ls_number_reflns 1679
_refine_ls_number_restraints 0
_refine_ls_restrained_S_all 1.089
_refine_ls_R_factor_all 0.0527
_refine_ls_R_factor_gt 0.0401
_refine_ls_shift/su_max 0.000
_refine_ls_shift/su_mean 0.000
_refine_ls_structure_factor_coef Fsqd
_refine_ls_weighting_details 'calc w=1/[\s^2^(Fo^2^)+(0.0483P)^2^+0.0345P] where P=(Fo^2^+2Fc^2^)/3'
_refine_ls_weighting_scheme calc
_refine_ls_wR_factor_gt 0.1060
_refine_ls_wR_factor_ref 0.1131
_reflns_number_gt 1275
_reflns_number_total 1679
_reflns_threshold_expression I>2\s(I)
_cod_data_source_file cv2502.cif
_cod_data_source_block I
_cod_depositor_comments
;
The following automatic conversions were performed:
'_symmetry_cell_setting' value 'Monoclinic' changed to 'monoclinic'
according to '/home/saulius/struct/CIF-dictionaries/cif_core.dic'
dictionary named 'cif_core.dic' version 2.4.1 from 2010-06-29.

Automatic conversion script
Id: cif_fix_enum 1527 2010-12-29 10:47:43Z saulius 

The following automatic conversions were performed:

'_symmetry_cell_setting' value 'Monoclinic' changed to 'monoclinic'
according to /home/saulius/struct/CIF-dictionaries/cif_core.dic
dictionary named 'cif_core.dic' version 2.4.1 from 2010-06-29.

Automatic conversion script
Id: cif_fix_values 1715 2011-07-08 13:25:40Z adriana 
;
_cod_original_sg_symbol_H-M 'P 21/c'
_cod_database_code 2221036
_cod_database_fobs_code 2221036

loop_
_symmetry_equiv_pos_as_xyz
'x, y, z'
'-x, y+1/2, -z+1/2'
'-x, -y, -z'
'x, -y-1/2, z-1/2'

loop_
_atom_site_type_symbol
_atom_site_label
_atom_site_fract_x
_atom_site_fract_y
_atom_site_fract_z
_atom_site_U_iso_or_equiv
_atom_site_adp_type
_atom_site_calc_flag
_atom_site_refinement_flags
_atom_site_occupancy
_atom_site_disorder_assembly
_atom_site_disorder_group
C C1 0.1873(3) 0.97482(12) 0.6208(2) 0.0415(4) Uani d . 1 . .
C C2 0.0205(4) 1.01687(13) 0.6634(2) 0.0482(5) Uani d . 1 . .
H H2 0.0327 1.0284 0.7741 0.058 Uiso calc R 1 . .
C C3 -0.1637(3) 1.04196(13) 0.5447(3) 0.0477(5) Uani d . 1 . .
H H3 -0.2733 1.0705 0.5764 0.057 Uiso calc R 1 . .
C C4 0.3901(3) 0.94730(13) 0.7505(3) 0.0489(5) Uani d . 1 . .
H H7A 0.3999 0.9812 0.8511 0.059 Uiso calc R 1 . .
H H7B 0.5123 0.9638 0.7122 0.059 Uiso calc R 1 . .
C C5 0.4008(3) 0.84467(13) 0.7898(2) 0.0410(4) Uani d . 1 . .
H H8 0.3984 0.8123 0.6877 0.049 Uiso calc R 1 . .
C C6 0.6155(3) 0.82501(15) 0.9136(3) 0.0543(5) Uani d . 1 . .
H H9A 0.6174 0.8515 1.0194 0.065 Uiso calc R 1 . .
H H9B 0.7275 0.8539 0.8764 0.065 Uiso calc R 1 . .
C C7 0.2135(3) 0.81085(13) 0.8444(2) 0.0444(5) Uani d . 1 . .
H H10A 0.2273 0.7456 0.8629 0.053 Uiso calc R 1 . .
H H10B 0.0828 0.8218 0.7571 0.053 Uiso calc R 1 . .
Cl Cl1 0.67066(10) 0.70596(4) 0.94037(8) 0.0736(3) Uani d . 1 . .
Cl Cl2 0.19547(9) 0.86582(4) 1.03025(7) 0.0635(2) Uani d . 1 . .

loop_
_atom_site_aniso_label
_atom_site_aniso_U_11
_atom_site_aniso_U_22
_atom_site_aniso_U_33
_atom_site_aniso_U_12
_atom_site_aniso_U_13
_atom_site_aniso_U_23
C1 0.0465(11) 0.0298(9) 0.0488(11) -0.0015(8) 0.0141(9) 0.0050(8)
C2 0.0586(13) 0.0437(11) 0.0440(11) 0.0046(9) 0.0172(10) -0.0002(8)
C3 0.0535(12) 0.0389(11) 0.0560(12) 0.0063(9) 0.0241(10) 0.0036(9)
C4 0.0424(11) 0.0438(11) 0.0570(12) -0.0062(8) 0.0082(9) 0.0026(9)
C5 0.0389(10) 0.0396(10) 0.0443(10) 0.0017(8) 0.0114(8) -0.0017(8)
C6 0.0368(11) 0.0513(12) 0.0718(14) 0.0052(9) 0.0101(10) 0.0022(10)
C7 0.0397(11) 0.0414(11) 0.0480(11) -0.0012(8) 0.0058(9) 0.0009(8)
Cl1 0.0629(4) 0.0603(4) 0.0915(5) 0.0227(3) 0.0119(3) 0.0086(3)
Cl2 0.0614(4) 0.0795(4) 0.0538(4) 0.0101(3) 0.0228(3) 0.0004(3)

loop_
_atom_type_symbol
_atom_type_description
_atom_type_scat_dispersion_real
_atom_type_scat_dispersion_imag
_atom_type_scat_source
C C 0.0033 0.0016 'International Tables Vol C Tables 4.2.6.8 and 6.1.1.4'
H H 0.0000 0.0000 'International Tables Vol C Tables 4.2.6.8 and 6.1.1.4'
Cl Cl 0.1484 0.1585 'International Tables Vol C Tables 4.2.6.8 and 6.1.1.4'

loop_
_geom_angle_atom_site_label_1
_geom_angle_atom_site_label_2
_geom_angle_atom_site_label_3
_geom_angle_site_symmetry_1
_geom_angle_site_symmetry_3
_geom_angle
_geom_angle_publ_flag
C3 C1 C2 3_576 . 118.01(19) ?
C3 C1 C4 3_576 . 120.55(19) ?
C2 C1 C4 . . 121.44(18) ?
C3 C2 C1 . . 121.17(19) ?
C3 C2 H2 . . 119.4 ?
C1 C2 H2 . . 119.4 ?
C2 C3 C1 . 3_576 120.82(19) ?
C2 C3 H3 . . 119.6 ?
C1 C3 H3 3_576 . 119.6 ?
C1 C4 C5 . . 113.20(15) ?
C1 C4 H7A . . 108.9 ?
C5 C4 H7A . . 108.9 ?
C1 C4 H7B . . 108.9 ?
C5 C4 H7B . . 108.9 ?
H7A C4 H7B . . 107.8 ?
C7 C5 C6 . . 113.40(16) ?
C7 C5 C4 . . 113.42(15) ?
C6 C5 C4 . . 108.10(16) ?
C7 C5 H8 . . 107.2 ?
C6 C5 H8 . . 107.2 ?
C4 C5 H8 . . 107.2 ?
C5 C6 Cl1 . . 112.74(15) ?
C5 C6 H9A . . 109.0 ?
Cl1 C6 H9A . . 109.0 ?
C5 C6 H9B . . 109.0 ?
Cl1 C6 H9B . . 109.0 ?
H9A C6 H9B . . 107.8 ?
C5 C7 Cl2 . . 112.11(13) ?
C5 C7 H10A . . 109.2 ?
Cl2 C7 H10A . . 109.2 ?
C5 C7 H10B . . 109.2 ?
Cl2 C7 H10B . . 109.2 ?
H10A C7 H10B . . 107.9 ?

loop_
_geom_bond_atom_site_label_1
_geom_bond_atom_site_label_2
_geom_bond_site_symmetry_2
_geom_bond_distance
_geom_bond_publ_flag
C1 C3 3_576 1.382(3) ?
C1 C2 . 1.383(3) ?
C1 C4 . 1.515(3) ?
C2 C3 . 1.380(3) ?
C2 H2 . 0.9300 ?
C3 C1 3_576 1.382(3) ?
C3 H3 . 0.9300 ?
C4 C5 . 1.540(3) ?
C4 H7A . 0.9700 ?
C4 H7B . 0.9700 ?
C5 C7 . 1.504(3) ?
C5 C6 . 1.520(3) ?
C5 H8 . 0.9800 ?
C6 Cl1 . 1.786(2) ?
C6 H9A . 0.9700 ?
C6 H9B . 0.9700 ?
C7 Cl2 . 1.796(2) ?
C7 H10A . 0.9700 ?
C7 H10B . 0.9700 ?

loop_
_geom_torsion_atom_site_label_1
_geom_torsion_atom_site_label_2
_geom_torsion_atom_site_label_3
_geom_torsion_atom_site_label_4
_geom_torsion_site_symmetry_1
_geom_torsion_site_symmetry_2
_geom_torsion_site_symmetry_3
_geom_torsion_site_symmetry_4
_geom_torsion
_geom_torsion_publ_flag
C3 C1 C2 C3 3_576 . . . -0.4(3) ?
C4 C1 C2 C3 . . . . 179.85(17) ?
C1 C2 C3 C1 . . . 3_576 0.4(3) ?
C3 C1 C4 C5 3_576 . . . -77.5(2) ?
C2 C1 C4 C5 . . . . 102.2(2) ?
C1 C4 C5 C7 . . . . -56.4(2) ?
C1 C4 C5 C6 . . . . 176.91(17) ?
C7 C5 C6 Cl1 . . . . 64.6(2) ?
C4 C5 C6 Cl1 . . . . -168.74(14) ?
C6 C5 C7 Cl2 . . . . 62.71(19) ?
C4 C5 C7 Cl2 . . . . -61.10(19) ?
